data_4082646
loop_
_publ_author_name
'Hitzel, Sandra'
'F\"arber, Christian'
'Bruhn, Clemens'
'Siemeling, Ulrich'

_publ_section_title
;
 Reactions of [RuCl2(PPh3)3] with Nitron and with the &#x201C;Enders
 Carbene&#x201D;: Access to Ruthenium(III) NHC Complexes
;
_journal_issue 1
_journal_name_full Organometallics
_journal_page_first 425
_journal_paper_doi 10.1021/om401058e
_journal_volume 33
_journal_year 2014
_chemical_formula_moiety 'C56 H44 Cl2 N3 P2 Ru'
_chemical_formula_sum 'C56 H44 Cl2 N3 P2 Ru'
_chemical_formula_weight 992.85
_chemical_name_systematic
;
 ?
;
_space_group_IT_number 33
_symmetry_cell_setting orthorhombic
_symmetry_Int_Tables_number 33
_symmetry_space_group_name_Hall 'P 2c -2n'
_symmetry_space_group_name_H-M 'P n a 21'
_atom_sites_solution_hydrogens geom
_atom_sites_solution_primary direct
_atom_sites_solution_secondary difmap
_audit_creation_method SHELXL-97
_cell_angle_alpha 90.00
_cell_angle_beta 90.00
_cell_angle_gamma 90.00
_cell_formula_units_Z 4
_cell_length_a 28.594(2)
_cell_length_b 15.4001(10)
_cell_length_c 12.3532(7)
_cell_measurement_reflns_used 3392
_cell_measurement_temperature 173(2)
_cell_measurement_theta_max 24.51
_cell_measurement_theta_min 1.43
_cell_volume 5439.7(6)
_computing_structure_refinement 'SHELXL-97 (Sheldrick, 1997)'
_computing_structure_solution 'SHELXS-97 (Sheldrick, 1990)'
_diffrn_ambient_temperature 173(2)
_diffrn_detector 'image plate (34 cm diameter)'
_diffrn_detector_area_resol_mean 6.67
_diffrn_detector_type STOE
_diffrn_measured_fraction_theta_full 1.000
_diffrn_measured_fraction_theta_max 1.000
_diffrn_measurement_details ' 84 frames, detector distance = 138 mm'
_diffrn_measurement_device '2-circle goniometer'
_diffrn_measurement_device_type 'STOE IPDS 2'
_diffrn_measurement_method 'rotation method'
_diffrn_radiation_collimation '0.5 mm diameter, multiple pinhole'
_diffrn_radiation_monochromator 'plane graphite'
_diffrn_radiation_polarisn_norm 0
_diffrn_radiation_type 'Mo K\a'
_diffrn_radiation_wavelength 0.71073
_diffrn_reflns_av_R_equivalents 0.1245
_diffrn_reflns_av_sigmaI/netI 0.1908
_diffrn_reflns_limit_h_max 34
_diffrn_reflns_limit_h_min -34
_diffrn_reflns_limit_k_max 17
_diffrn_reflns_limit_k_min -18
_diffrn_reflns_limit_l_max 14
_diffrn_reflns_limit_l_min -12
_diffrn_reflns_number 24849
_diffrn_reflns_theta_full 25.00
_diffrn_reflns_theta_max 25.00
_diffrn_reflns_theta_min 1.42
_diffrn_source 'sealed X-ray tube, 12 x 0.4 mm long-fine focus'
_diffrn_source_current 30
_diffrn_source_power 1.50
_diffrn_source_voltage 50
_diffrn_standards_decay_% 0
_exptl_absorpt_coefficient_mu 0.481
_exptl_absorpt_correction_T_max 0.9869
_exptl_absorpt_correction_T_min 0.8153
_exptl_absorpt_correction_type integration
_exptl_absorpt_process_details 'X-red ver. 1.31 (Stoe & Cie. 2005)'
_exptl_crystal_colour red
_exptl_crystal_density_diffrn 1.212
_exptl_crystal_density_method 'not measured'
_exptl_crystal_description needle
_exptl_crystal_F_000 2036
_exptl_crystal_size_max 0.42
_exptl_crystal_size_mid 0.05
_exptl_crystal_size_min 0.03
_platon_squeeze_details
;
;
_refine_diff_density_max 1.873
_refine_diff_density_min -0.465
_refine_diff_density_rms 0.089
_refine_ls_abs_structure_details 'Flack H D (1983), Acta Cryst. A39, 876-881'
_refine_ls_abs_structure_Flack 0.00(6)
_refine_ls_extinction_method none
_refine_ls_goodness_of_fit_ref 0.786
_refine_ls_hydrogen_treatment constr
_refine_ls_matrix_type full
_refine_ls_number_parameters 577
_refine_ls_number_reflns 8834
_refine_ls_number_restraints 7
_refine_ls_restrained_S_all 0.788
_refine_ls_R_factor_all 0.1244
_refine_ls_R_factor_gt 0.0656
_refine_ls_shift/su_max 0.000
_refine_ls_shift/su_mean 0.000
_refine_ls_structure_factor_coef Fsqd
_refine_ls_weighting_details 'calc w=1/[\s^2^(Fo^2^)+(0.0555P)^2^+0.0000P] where P=(Fo^2^+2Fc^2^)/3'
_refine_ls_weighting_scheme calc
_refine_ls_wR_factor_gt 0.1333
_refine_ls_wR_factor_ref 0.1506
_reflns_number_gt 4042
_reflns_number_total 8834
_reflns_threshold_expression >2sigma(I)
_cod_data_source_file om401058e_si_002.cif
_cod_data_source_block i1234a-sr
_cod_original_cell_volume 5439.8(6)
_cod_database_code 4082646

loop_
_symmetry_equiv_pos_as_xyz
'x, y, z'
'-x, -y, z+1/2'
'-x+1/2, y+1/2, z+1/2'
'x+1/2, -y+1/2, z'

loop_
_atom_site_label
_atom_site_type_symbol
_atom_site_fract_x
_atom_site_fract_y
_atom_site_fract_z
_atom_site_U_iso_or_equiv
_atom_site_adp_type
_atom_site_occupancy
_atom_site_symmetry_multiplicity
_atom_site_calc_flag
_atom_site_refinement_flags
C1 C 0.3062(3) 0.1369(7) 0.4107(14) 0.047(2) Uani 1 1 d .
C2 C 0.2276(3) 0.1400(8) 0.3939(10) 0.047(3) Uani 1 1 d .
C3 C 0.3133(3) -0.0138(8) 0.4617(9) 0.049(3) Uani 1 1 d .
C4 C 0.3644(4) 0.0161(8) 0.4599(10) 0.069(4) Uani 1 1 d U
C5 C 0.3908(3) -0.0594(9) 0.4969(10) 0.056(4) Uani 1 1 d .
H5A H 0.4233 -0.0496 0.5076 0.067 Uiso 1 1 calc R
C6 C 0.3759(4) -0.1429(12) 0.5189(12) 0.088(5) Uani 1 1 d .
H6A H 0.3976 -0.1878 0.5351 0.105 Uiso 1 1 calc R
C7 C 0.3263(4) -0.1595(8) 0.5163(11) 0.055(3) Uani 1 1 d .
H7A H 0.3144 -0.2151 0.5351 0.066 Uiso 1 1 calc R
C8 C 0.2967(4) -0.0947(8) 0.4868(10) 0.058(3) Uani 1 1 d .
H8A H 0.2641 -0.1057 0.4836 0.070 Uiso 1 1 calc R
C9 C 0.1779(3) 0.1646(8) 0.3773(9) 0.053(3) Uani 1 1 d .
C10 C 0.1442(3) 0.1262(9) 0.4419(13) 0.073(5) Uani 1 1 d .
H10A H 0.1532 0.0862 0.4966 0.088 Uiso 1 1 calc R
C11 C 0.0973(3) 0.1462(12) 0.427(2) 0.110(6) Uani 1 1 d .
H11A H 0.0745 0.1163 0.4684 0.132 Uiso 1 1 calc R
C12 C 0.0829(4) 0.2064(11) 0.3551(11) 0.082(5) Uani 1 1 d .
H12A H 0.0509 0.2227 0.3515 0.098 Uiso 1 1 calc R
C13 C 0.1147(3) 0.2435(10) 0.2884(11) 0.079(5) Uani 1 1 d .
H13A H 0.1051 0.2824 0.2331 0.095 Uiso 1 1 calc R
C14 C 0.1636(3) 0.2230(10) 0.3028(11) 0.067(4) Uani 1 1 d .
H14A H 0.1863 0.2513 0.2589 0.081 Uiso 1 1 calc R
C15 C 0.2666(3) 0.2791(7) 0.3634(10) 0.042(3) Uani 1 1 d .
C16 C 0.2739(3) 0.3120(9) 0.2557(10) 0.052(3) Uani 1 1 d .
H16A H 0.2801 0.2741 0.1968 0.062 Uiso 1 1 calc R
C17 C 0.2718(3) 0.3989(10) 0.2417(12) 0.056(3) Uani 1 1 d .
H17A H 0.2779 0.4207 0.1712 0.068 Uiso 1 1 calc R
C18 C 0.2616(4) 0.4574(13) 0.3199(16) 0.097(6) Uani 1 1 d .
H18A H 0.2611 0.5179 0.3051 0.116 Uiso 1 1 calc R
C19 C 0.2511(3) 0.4232(8) 0.4303(13) 0.053(3) Uani 1 1 d .
H19A H 0.2429 0.4607 0.4883 0.064 Uiso 1 1 calc R
C20 C 0.2540(3) 0.3343(8) 0.4442(9) 0.049(3) Uani 1 1 d .
H20A H 0.2468 0.3107 0.5133 0.058 Uiso 1 1 calc R
C21 C 0.3343(3) 0.1207(8) 0.1393(10) 0.054(3) Uani 1 1 d .
C22 C 0.2897(3) 0.0850(9) 0.1620(10) 0.055(3) Uani 1 1 d .
H22A H 0.2859 0.0475 0.2224 0.067 Uiso 1 1 calc R
C23 C 0.2519(4) 0.1040(11) 0.0981(12) 0.073(5) Uani 1 1 d .
H23A H 0.2221 0.0796 0.1133 0.088 Uiso 1 1 calc R
C24 C 0.2580(4) 0.1606(11) 0.0094(14) 0.076(4) Uani 1 1 d .
H24A H 0.2317 0.1732 -0.0350 0.091 Uiso 1 1 calc R
C25 C 0.3015(5) 0.1992(11) -0.0165(11) 0.096(6) Uani 1 1 d .
H25A H 0.3052 0.2389 -0.0747 0.115 Uiso 1 1 calc R
C26 C 0.3383(3) 0.1745(10) 0.0499(9) 0.066(4) Uani 1 1 d .
H26A H 0.3685 0.1962 0.0328 0.079 Uiso 1 1 calc R
C27 C 0.4343(3) 0.1354(10) 0.1552(9) 0.052(3) Uani 1 1 d .
C28 C 0.4559(4) 0.2127(10) 0.1846(11) 0.070(4) Uani 1 1 d .
H28A H 0.4460 0.2433 0.2473 0.084 Uiso 1 1 calc R
C29 C 0.4931(4) 0.2455(10) 0.1198(12) 0.071(4) Uani 1 1 d .
H29A H 0.5102 0.2951 0.1429 0.085 Uiso 1 1 calc R
C30 C 0.5045(3) 0.2049(11) 0.0227(11) 0.071(4) Uani 1 1 d .
H30A H 0.5267 0.2309 -0.0244 0.085 Uiso 1 1 calc R
C31 C 0.4832(4) 0.1254(11) -0.0068(12) 0.083(5) Uani 1 1 d .
H31A H 0.4925 0.0936 -0.0690 0.100 Uiso 1 1 calc R
C32 C 0.4487(3) 0.0977(10) 0.0597(10) 0.072(4) Uani 1 1 d .
H32A H 0.4326 0.0465 0.0382 0.086 Uiso 1 1 calc R
C33 C 0.3907(3) -0.0219(8) 0.2060(8) 0.041(3) Uani 1 1 d .
C34 C 0.3652(3) -0.0785(8) 0.1372(12) 0.062(4) Uani 1 1 d .
H34A H 0.3393 -0.0519 0.1026 0.074 Uiso 1 1 calc R
C35 C 0.3709(4) -0.1623(10) 0.1117(10) 0.070(4) Uani 1 1 d .
H35A H 0.3498 -0.1942 0.0675 0.084 Uiso 1 1 calc R
C36 C 0.4123(3) -0.1984(9) 0.1589(10) 0.060(3) Uani 1 1 d .
H36A H 0.4209 -0.2562 0.1410 0.072 Uiso 1 1 calc R
C37 C 0.4403(4) -0.1519(10) 0.2294(11) 0.073(4) Uani 1 1 d .
H37A H 0.4666 -0.1782 0.2632 0.088 Uiso 1 1 calc R
C38 C 0.4285(4) -0.0624(9) 0.2502(10) 0.058(3) Uani 1 1 d .
H38A H 0.4482 -0.0300 0.2971 0.070 Uiso 1 1 calc R
C39 C 0.3918(3) 0.0855(8) 0.6982(10) 0.056(3) Uani 1 1 d .
C40 C 0.4368(4) 0.0483(10) 0.6906(10) 0.068(4) Uani 1 1 d .
H40A H 0.4585 0.0700 0.6390 0.081 Uiso 1 1 calc R
C41 C 0.4496(4) -0.0203(9) 0.7584(10) 0.060(3) Uani 1 1 d .
H41A H 0.4798 -0.0452 0.7525 0.072 Uiso 1 1 calc R
C42 C 0.4191(4) -0.0513(10) 0.8325(12) 0.075(4) Uani 1 1 d .
H42A H 0.4282 -0.0981 0.8780 0.090 Uiso 1 1 calc R
C43 C 0.3747(5) -0.0162(9) 0.8432(10) 0.077(4) Uani 1 1 d .
H43A H 0.3541 -0.0385 0.8968 0.092 Uiso 1 1 calc R
C44 C 0.3601(3) 0.0507(7) 0.7769(10) 0.054(3) Uani 1 1 d .
H44A H 0.3293 0.0734 0.7834 0.064 Uiso 1 1 calc R
C45 C 0.3239(3) 0.2233(9) 0.6581(9) 0.045(3) Uani 1 1 d .
C46 C 0.2835(3) 0.1750(9) 0.6565(9) 0.052(3) Uani 1 1 d .
H46A H 0.2839 0.1185 0.6254 0.063 Uiso 1 1 calc R
C47 C 0.2416(4) 0.2072(11) 0.6996(11) 0.067(4) Uani 1 1 d .
H47A H 0.2146 0.1713 0.7040 0.080 Uiso 1 1 calc R
C48 C 0.2403(4) 0.2923(11) 0.7357(12) 0.074(4) Uani 1 1 d .
H48A H 0.2119 0.3168 0.7610 0.088 Uiso 1 1 calc R
C49 C 0.2796(4) 0.3398(10) 0.7345(11) 0.072(4) Uani 1 1 d .
H49A H 0.2787 0.3968 0.7640 0.087 Uiso 1 1 calc R
C50 C 0.3215(3) 0.3099(9) 0.6926(10) 0.061(4) Uani 1 1 d .
H50A H 0.3479 0.3471 0.6873 0.073 Uiso 1 1 calc R
C51 C 0.4205(4) 0.2534(7) 0.6514(10) 0.049(3) Uani 1 1 d .
C52 C 0.4507(3) 0.3060(10) 0.5796(10) 0.067(4) Uani 1 1 d .
H52A H 0.4483 0.2998 0.5033 0.080 Uiso 1 1 calc R
C53 C 0.4811(4) 0.3615(11) 0.6211(12) 0.079(4) Uani 1 1 d .
H53A H 0.5007 0.3918 0.5718 0.095 Uiso 1 1 calc R
C54 C 0.4868(4) 0.3788(11) 0.7282(15) 0.089(5) Uani 1 1 d .
H54A H 0.5086 0.4211 0.7521 0.106 Uiso 1 1 calc R
C55 C 0.4601(5) 0.3336(9) 0.8004(14) 0.084(5) Uani 1 1 d .
H55A H 0.4615 0.3471 0.8754 0.101 Uiso 1 1 calc R
C56 C 0.4289(4) 0.2637(7) 0.7617(15) 0.072(5) Uani 1 1 d .
H56A H 0.4145 0.2256 0.8123 0.087 Uiso 1 1 calc R
N1 N 0.2376(2) 0.0561(6) 0.4180(10) 0.050(2) Uani 1 1 d .
N2 N 0.2857(2) 0.0589(6) 0.4268(10) 0.055(3) Uani 1 1 d .
N3 N 0.2669(2) 0.1899(5) 0.3798(6) 0.037(2) Uani 1 1 d .
P1 P 0.38453(8) 0.0933(2) 0.2292(2) 0.0516(9) Uani 1 1 d .
P2 P 0.37888(9) 0.17727(19) 0.6048(2) 0.0408(7) Uani 1 1 d .
Cl1 Cl 0.45989(7) 0.11627(18) 0.4299(3) 0.0534(8) Uani 1 1 d .
Cl2 Cl 0.37696(9) 0.2905(2) 0.3694(2) 0.0621(8) Uani 1 1 d .
Ru1 Ru 0.37721(2) 0.13806(5) 0.41628(8) 0.0428(2) Uani 1 1 d .

loop_
_atom_site_aniso_label
_atom_site_aniso_U_11
_atom_site_aniso_U_22
_atom_site_aniso_U_33
_atom_site_aniso_U_23
_atom_site_aniso_U_13
_atom_site_aniso_U_12
C1 0.050(4) 0.055(6) 0.038(6) 0.009(8) -0.015(7) -0.005(5)
C2 0.039(4) 0.059(7) 0.044(10) -0.007(7) 0.005(4) 0.005(5)
C3 0.047(6) 0.066(9) 0.034(6) -0.015(6) -0.002(4) 0.002(6)
C4 0.075(6) 0.084(7) 0.047(7) -0.031(6) 0.006(5) 0.050(6)
C5 0.030(5) 0.083(11) 0.055(8) -0.013(7) 0.007(5) 0.009(6)
C6 0.061(6) 0.120(13) 0.083(10) 0.036(10) 0.041(8) 0.007(10)
C7 0.078(7) 0.033(8) 0.053(8) -0.004(5) 0.001(6) 0.014(6)
C8 0.071(7) 0.050(8) 0.054(9) -0.012(7) -0.022(6) 0.009(7)
C9 0.026(4) 0.084(9) 0.050(8) 0.007(6) 0.003(4) 0.000(5)
C10 0.037(5) 0.093(10) 0.090(15) 0.007(10) 0.010(6) 0.008(6)
C11 0.027(5) 0.169(14) 0.133(15) 0.071(16) 0.029(10) 0.014(8)
C12 0.035(6) 0.137(14) 0.073(11) 0.044(10) 0.031(6) 0.020(8)
C13 0.023(6) 0.139(14) 0.074(11) -0.021(9) -0.002(5) -0.006(7)
C14 0.031(5) 0.121(12) 0.050(9) 0.027(9) 0.006(5) 0.003(6)
C15 0.026(5) 0.038(7) 0.061(8) -0.011(6) 0.008(5) -0.012(5)
C16 0.045(6) 0.067(10) 0.044(8) -0.006(7) 0.001(5) -0.012(6)
C17 0.046(6) 0.057(9) 0.066(10) 0.001(8) -0.018(6) -0.014(6)
C18 0.033(6) 0.131(16) 0.127(15) -0.048(14) -0.017(8) -0.006(8)
C19 0.046(5) 0.071(8) 0.043(9) 0.006(8) 0.002(6) 0.003(5)
C20 0.055(6) 0.052(8) 0.039(9) -0.001(6) 0.009(5) -0.006(5)
C21 0.044(6) 0.061(9) 0.057(9) -0.013(7) 0.007(5) -0.005(5)
C22 0.038(6) 0.080(10) 0.048(9) -0.009(7) -0.005(5) -0.001(6)
C23 0.037(6) 0.122(13) 0.060(10) -0.031(10) -0.012(6) 0.002(7)
C24 0.065(8) 0.096(12) 0.066(10) -0.016(9) -0.022(8) 0.040(8)
C25 0.082(9) 0.157(16) 0.049(10) 0.002(10) -0.013(7) 0.062(10)
C26 0.037(6) 0.138(13) 0.022(6) 0.005(8) 0.007(4) 0.015(6)
C27 0.037(5) 0.081(9) 0.037(7) 0.000(7) -0.005(4) -0.005(6)
C28 0.051(7) 0.101(11) 0.057(9) -0.011(8) 0.031(6) -0.006(7)
C29 0.036(6) 0.113(13) 0.063(10) 0.006(9) 0.005(6) 0.000(6)
C30 0.033(6) 0.129(14) 0.051(9) 0.011(9) 0.010(6) 0.008(7)
C31 0.053(7) 0.122(15) 0.074(10) -0.011(10) 0.031(6) -0.011(8)
C32 0.030(5) 0.150(14) 0.036(7) -0.012(8) 0.000(5) -0.009(6)
C33 0.029(5) 0.085(9) 0.009(5) 0.000(6) 0.002(3) -0.020(5)
C34 0.029(5) 0.058(9) 0.099(11) 0.013(8) 0.025(6) -0.017(5)
C35 0.052(7) 0.111(12) 0.049(8) -0.019(8) -0.008(6) 0.022(7)
C36 0.049(6) 0.080(10) 0.051(8) -0.005(7) -0.018(5) 0.016(6)
C37 0.060(7) 0.099(12) 0.061(9) -0.006(9) -0.018(6) 0.015(7)
C38 0.056(7) 0.085(11) 0.033(7) 0.001(7) -0.011(5) -0.002(6)
C39 0.047(6) 0.071(8) 0.050(8) -0.015(7) -0.016(5) 0.004(6)
C40 0.050(6) 0.117(12) 0.036(8) 0.023(8) 0.007(5) 0.015(7)
C41 0.045(6) 0.083(10) 0.052(8) 0.012(8) 0.002(6) 0.022(6)
C42 0.065(8) 0.096(12) 0.063(10) -0.003(8) -0.028(7) 0.013(8)
C43 0.085(9) 0.105(12) 0.041(8) 0.028(8) -0.002(7) -0.040(9)
C44 0.036(5) 0.060(8) 0.065(9) 0.012(7) -0.013(5) 0.010(5)
C45 0.037(5) 0.059(8) 0.039(8) 0.005(7) 0.006(5) -0.017(6)
C46 0.037(5) 0.086(10) 0.033(7) -0.005(7) -0.002(5) -0.010(6)
C47 0.053(7) 0.106(13) 0.042(9) 0.008(9) 0.003(6) -0.005(8)
C48 0.051(7) 0.119(14) 0.051(9) 0.002(10) -0.010(6) 0.015(8)
C49 0.063(7) 0.115(12) 0.039(8) 0.008(8) -0.020(6) 0.017(8)
C50 0.038(6) 0.092(11) 0.053(9) -0.010(8) -0.026(5) 0.023(6)
C51 0.071(7) 0.047(8) 0.028(7) -0.009(6) -0.011(6) 0.035(6)
C52 0.029(5) 0.136(13) 0.035(8) -0.025(8) -0.006(5) -0.024(6)
C53 0.056(7) 0.131(13) 0.050(9) 0.014(11) 0.012(6) -0.015(9)
C54 0.029(6) 0.129(15) 0.107(14) 0.031(13) -0.011(7) -0.017(7)
C55 0.096(10) 0.074(12) 0.082(12) -0.038(9) -0.044(9) 0.005(8)
C56 0.053(7) 0.031(7) 0.134(16) -0.018(8) -0.022(8) -0.001(5)
N1 0.028(3) 0.074(6) 0.048(5) -0.027(8) -0.003(5) -0.011(4)
N2 0.043(4) 0.071(6) 0.052(7) -0.025(7) 0.019(5) 0.004(4)
N3 0.021(3) 0.051(6) 0.040(6) -0.014(4) -0.006(3) 0.000(3)
P1 0.0239(12) 0.096(3) 0.0344(18) 0.0000(18) 0.0008(11) 0.0029(14)
P2 0.0342(12) 0.0476(18) 0.0407(17) 0.0015(14) 0.0029(13) 0.0078(14)
Cl1 0.0362(10) 0.083(2) 0.0413(19) -0.003(2) 0.0004(14) 0.0036(11)
Cl2 0.0402(11) 0.089(2) 0.0565(19) -0.0124(16) 0.0024(14) -0.0102(18)
Ru1 0.0312(3) 0.0610(5) 0.0362(4) -0.0050(6) 0.0037(6) 0.0030(4)

loop_
_atom_type_symbol
_atom_type_description
_atom_type_scat_dispersion_real
_atom_type_scat_dispersion_imag
_atom_type_scat_source
C C 0.0033 0.0016 'International Tables Vol C Tables 4.2.6.8 and 6.1.1.4'
H H 0.0000 0.0000 'International Tables Vol C Tables 4.2.6.8 and 6.1.1.4'
N N 0.0061 0.0033 'International Tables Vol C Tables 4.2.6.8 and 6.1.1.4'
P P 0.1023 0.0942 'International Tables Vol C Tables 4.2.6.8 and 6.1.1.4'
Cl Cl 0.1484 0.1585 'International Tables Vol C Tables 4.2.6.8 and 6.1.1.4'
Ru Ru -1.2594 0.8363 'International Tables Vol C Tables 4.2.6.8 and 6.1.1.4'

loop_
_geom_angle_atom_site_label_1
_geom_angle_atom_site_label_2
_geom_angle_atom_site_label_3
_geom_angle
N2 C1 N3 101.8(7)
N2 C1 Ru1 115.9(7)
N3 C1 Ru1 141.6(8)
N1 C2 N3 112.8(7)
N1 C2 C9 118.4(9)
N3 C2 C9 128.5(11)
C8 C3 N2 125.9(9)
C8 C3 C4 127.4(10)
N2 C3 C4 106.6(10)
C5 C4 C3 104.4(11)
C5 C4 Ru1 137.9(9)
C3 C4 Ru1 117.6(8)
C6 C5 C4 130.0(10)
C6 C5 H5A 115.0
C4 C5 H5A 115.0
C5 C6 C7 117.7(13)
C5 C6 H6A 121.2
C7 C6 H6A 121.2
C8 C7 C6 119.2(13)
C8 C7 H7A 120.4
C6 C7 H7A 120.4
C7 C8 C3 120.9(11)
C7 C8 H8A 119.5
C3 C8 H8A 119.5
C14 C9 C10 117.8(9)
C14 C9 C2 123.6(10)
C10 C9 C2 118.5(11)
C9 C10 C11 120.0(14)
C9 C10 H10A 120.0
C11 C10 H10A 120.0
C12 C11 C10 122.5(14)
C12 C11 H11A 118.7
C10 C11 H11A 118.7
C11 C12 C13 118.9(11)
C11 C12 H12A 120.5
C13 C12 H12A 120.5
C12 C13 C14 119.0(14)
C12 C13 H13A 120.5
C14 C13 H13A 120.5
C9 C14 C13 121.5(11)
C9 C14 H14A 119.3
C13 C14 H14A 119.3
C20 C15 N3 120.9(11)
C20 C15 C16 119.8(11)
N3 C15 C16 118.8(10)
C17 C16 C15 117.4(13)
C17 C16 H16A 121.3
C15 C16 H16A 121.3
C16 C17 C18 125.3(16)
C16 C17 H17A 117.3
C18 C17 H17A 117.3
C17 C18 C19 117.4(17)
C17 C18 H18A 121.3
C19 C18 H18A 121.3
C20 C19 C18 116.8(14)
C20 C19 H19A 121.6
C18 C19 H19A 121.6
C15 C20 C19 123.0(12)
C15 C20 H20A 118.5
C19 C20 H20A 118.5
C26 C21 C22 117.6(10)
C26 C21 P1 123.1(7)
C22 C21 P1 119.3(10)
C23 C22 C21 120.9(13)
C23 C22 H22A 119.5
C21 C22 H22A 119.5
C22 C23 C24 118.8(11)
C22 C23 H23A 120.6
C24 C23 H23A 120.6
C23 C24 C25 122.9(11)
C23 C24 H24A 118.5
C25 C24 H24A 118.5
C26 C25 C24 114.7(14)
C26 C25 H25A 122.6
C24 C25 H25A 122.6
C21 C26 C25 124.9(12)
C21 C26 H26A 117.5
C25 C26 H26A 117.5
C32 C27 C28 117.0(11)
C32 C27 P1 121.0(10)
C28 C27 P1 121.6(9)
C27 C28 C29 119.3(12)
C27 C28 H28A 120.4
C29 C28 H28A 120.4
C30 C29 C28 120.0(13)
C30 C29 H29A 120.0
C28 C29 H29A 120.0
C29 C30 C31 120.6(12)
C29 C30 H30A 119.7
C31 C30 H30A 119.7
C32 C31 C30 115.5(14)
C32 C31 H31A 122.2
C30 C31 H31A 122.2
C31 C32 C27 127.1(14)
C31 C32 H32A 116.4
C27 C32 H32A 116.4
C38 C33 C34 111.4(11)
C38 C33 P1 117.6(8)
C34 C33 P1 130.5(8)
C35 C34 C33 132.3(12)
C35 C34 H34A 113.9
C33 C34 H34A 113.9
C34 C35 C36 112.2(12)
C34 C35 H35A 123.9
C36 C35 H35A 123.9
C37 C36 C35 122.3(12)
C37 C36 H36A 118.9
C35 C36 H36A 118.9
C36 C37 C38 118.2(11)
C36 C37 H37A 120.9
C38 C37 H37A 120.9
C33 C38 C37 123.5(11)
C33 C38 H38A 118.2
C37 C38 H38A 118.2
C40 C39 C44 118.0(11)
C40 C39 P2 116.7(9)
C44 C39 P2 125.3(8)
C41 C40 C39 120.4(11)
C41 C40 H40A 119.8
C39 C40 H40A 119.8
C42 C41 C40 120.3(10)
C42 C41 H41A 119.8
C40 C41 H41A 119.8
C41 C42 C43 121.1(13)
C41 C42 H42A 119.5
C43 C42 H42A 119.5
C44 C43 C42 120.9(12)
C44 C43 H43A 119.5
C42 C43 H43A 119.5
C43 C44 C39 119.2(10)
C43 C44 H44A 120.4
C39 C44 H44A 120.4
C46 C45 C50 118.6(11)
C46 C45 P2 120.2(10)
C50 C45 P2 121.0(8)
C45 C46 C47 121.4(13)
C45 C46 H46A 119.3
C47 C46 H46A 119.3
C48 C47 C46 118.7(12)
C48 C47 H47A 120.6
C46 C47 H47A 120.6
C49 C48 C47 119.4(13)
C49 C48 H48A 120.3
C47 C48 H48A 120.3
C48 C49 C50 123.2(14)
C48 C49 H49A 118.4
C50 C49 H49A 118.4
C49 C50 C45 118.2(12)
C49 C50 H50A 120.9
C45 C50 H50A 120.9
C56 C51 C52 115.0(11)
C56 C51 P2 120.7(10)
C52 C51 P2 124.2(9)
C53 C52 C51 120.4(12)
C53 C52 H52A 119.8
C51 C52 H52A 119.8
C52 C53 C54 125.6(13)
C52 C53 H53A 117.2
C54 C53 H53A 117.2
C53 C54 C55 118.0(14)
C53 C54 H54A 121.0
C55 C54 H54A 121.0
C54 C55 C56 119.9(15)
C54 C55 H55A 120.1
C56 C55 H55A 120.1
C51 C56 C55 120.2(15)
C51 C56 H56A 119.9
C55 C56 H56A 119.9
C2 N1 N2 101.5(7)
C1 N2 N1 116.6(9)
C1 N2 C3 119.9(8)
N1 N2 C3 123.1(9)
C2 N3 C15 124.5(8)
C2 N3 C1 106.7(8)
C15 N3 C1 127.2(7)
C33 P1 C27 101.3(5)
C33 P1 C21 101.7(5)
C27 P1 C21 102.9(5)
C33 P1 Ru1 116.0(3)
C27 P1 Ru1 116.6(4)
C21 P1 Ru1 116.0(4)
C51 P2 C45 101.7(5)
C51 P2 C39 99.7(5)
C45 P2 C39 103.8(5)
C51 P2 Ru1 119.7(4)
C45 P2 Ru1 115.1(4)
C39 P2 Ru1 114.4(4)
C4 Ru1 C1 79.5(5)
C4 Ru1 Cl1 91.7(3)
C1 Ru1 Cl1 171.2(3)
C4 Ru1 P2 88.8(3)
C1 Ru1 P2 93.2(5)
Cl1 Ru1 P2 87.00(12)
C4 Ru1 Cl2 169.0(3)
C1 Ru1 Cl2 89.9(3)
Cl1 Ru1 Cl2 98.96(10)
P2 Ru1 Cl2 89.31(10)
C4 Ru1 P1 90.3(3)
C1 Ru1 P1 92.9(5)
Cl1 Ru1 P1 86.66(11)
P2 Ru1 P1 173.56(9)
Cl2 Ru1 P1 92.75(11)

loop_
_geom_bond_atom_site_label_1
_geom_bond_atom_site_label_2
_geom_bond_distance
C1 N2 1.350(12)
C1 N3 1.441(11)
C1 Ru1 2.032(8)
C2 N1 1.356(13)
C2 N3 1.373(12)
C2 C9 1.484(12)
C3 C8 1.370(16)
C3 N2 1.437(14)
C3 C4 1.531(15)
C4 C5 1.460(16)
C4 Ru1 1.988(14)
C5 C6 1.381(18)
C5 H5A 0.9500
C6 C7 1.442(16)
C6 H6A 0.9500
C7 C8 1.357(15)
C7 H7A 0.9500
C8 H8A 0.9500
C9 C14 1.350(15)
C9 C10 1.384(16)
C10 C11 1.390(14)
C10 H10A 0.9500
C11 C12 1.35(2)
C11 H11A 0.9500
C12 C13 1.354(17)
C12 H12A 0.9500
C13 C14 1.445(15)
C13 H13A 0.9500
C14 H14A 0.9500
C15 C20 1.359(14)
C15 N3 1.388(13)
C15 C16 1.439(16)
C16 C17 1.351(15)
C16 H16A 0.9500
C17 C18 1.352(19)
C17 H17A 0.9500
C18 C19 1.49(2)
C18 H18A 0.9500
C19 C20 1.382(15)
C19 H19A 0.9500
C20 H20A 0.9500
C21 C26 1.386(17)
C21 C22 1.418(14)
C21 P1 1.863(12)
C22 C23 1.370(16)
C22 H22A 0.9500
C23 C24 1.41(2)
C23 H23A 0.9500
C24 C25 1.42(2)
C24 H24A 0.9500
C25 C26 1.388(15)
C25 H25A 0.9500
C26 H26A 0.9500
C27 C32 1.377(16)
C27 C28 1.389(17)
C27 P1 1.811(11)
C28 C29 1.424(16)
C28 H28A 0.9500
C29 C30 1.391(19)
C29 H29A 0.9500
C30 C31 1.415(18)
C30 H30A 0.9500
C31 C32 1.353(16)
C31 H31A 0.9500
C32 H32A 0.9500
C33 C38 1.364(14)
C33 C34 1.418(16)
C33 P1 1.806(12)
C34 C35 1.338(16)
C34 H34A 0.9500
C35 C36 1.433(15)
C35 H35A 0.9500
C36 C37 1.382(16)
C36 H36A 0.9500
C37 C38 1.441(17)
C37 H37A 0.9500
C38 H38A 0.9500
C39 C40 1.410(14)
C39 C44 1.435(16)
C39 P2 1.861(13)
C40 C41 1.397(17)
C40 H40A 0.9500
C41 C42 1.352(18)
C41 H41A 0.9500
C42 C43 1.384(18)
C42 H42A 0.9500
C43 C44 1.382(16)
C43 H43A 0.9500
C44 H44A 0.9500
C45 C46 1.374(14)
C45 C50 1.403(16)
C45 P2 1.847(11)
C46 C47 1.400(16)
C46 H46A 0.9500
C47 C48 1.385(19)
C47 H47A 0.9500
C48 C49 1.341(17)
C48 H48A 0.9500
C49 C50 1.382(16)
C49 H49A 0.9500
C50 H50A 0.9500
C51 C56 1.393(18)
C51 C52 1.480(17)
C51 P2 1.766(13)
C52 C53 1.321(17)
C52 H52A 0.9500
C53 C54 1.36(2)
C53 H53A 0.9500
C54 C55 1.36(2)
C54 H54A 0.9500
C55 C56 1.478(16)
C55 H55A 0.9500
C56 H56A 0.9500
N1 N2 1.380(9)
P1 Ru1 2.421(3)
P2 Ru1 2.406(3)
Cl1 Ru1 2.394(2)
Cl2 Ru1 2.418(3)

loop_
_platon_squeeze_void_nr
_platon_squeeze_void_average_x
_platon_squeeze_void_average_y
_platon_squeeze_void_average_z
_platon_squeeze_void_volume
_platon_squeeze_void_count_electrons
_platon_squeeze_void_content
1 0.000 0.000 -0.013 586 199 ' '
2 0.500 0.500 -0.037 586 199 ' '
